data_2211815
loop_
_publ_author_name
'Naoual Laghrib'
'Mohamed Azrour'
'Jean-Claude Daran'
'Rachid Fihi'
'Lhou Majidi'

_publ_section_title
(1<i>SR</i>,3<i>RS</i>,5<i>SR</i>)-3-Hydroxy-3-(2-hydroxyethyl)-<i>N</i>-phenyl-5-(<i>p</i>-tolyl)pyrrolidin-2-one
_journal_coeditor_code GK2037
_journal_issue 1
_journal_name_full 'Acta Crystallographica Section E'
_journal_page_first o402
_journal_page_last o404
_journal_paper_doi 10.1107/S1600536806054961
_journal_volume 63
_journal_year 2007
_chemical_formula_iupac 'C19 H21 N1 O3'
_chemical_formula_moiety 'C19 H21 N1 O3'
_chemical_formula_sum 'C19 H21 N O3'
_chemical_formula_weight 311.37
_chemical_name_systematic
;
(1SR,3RS,5SR)-3-Hydroxy-3-(2-hydroxyethyl)-N-phenyl-5-tolylpyrrolidin-2-one
;
_space_group_IT_number 14
_symmetry_cell_setting monoclinic
_symmetry_space_group_name_Hall '-P 2ybc'
_symmetry_space_group_name_H-M 'P 1 21/c 1'
_atom_sites_solution_hydrogens geom
_atom_sites_solution_primary direct
_atom_sites_solution_secondary difmap
_audit_creation_method SHELXL-97
_cell_angle_alpha 90.00
_cell_angle_beta 92.980(11)
_cell_angle_gamma 90.00
_cell_formula_units_Z 4
_cell_length_a 5.7403(9)
_cell_length_b 9.0806(11)
_cell_length_c 30.836(4)
_cell_measurement_reflns_used 1615
_cell_measurement_temperature 180(2)
_cell_measurement_theta_max 32.2
_cell_measurement_theta_min 2.9
_cell_volume 1605.2(4)
_computing_cell_refinement
;
CrysAlis RED (Oxford Diffraction, 2003)
;
_computing_data_collection
;
CrysAlis CCD (Oxford Diffraction, 2003)
;
_computing_data_reduction 'CrysAlis RED (Oxford Diffraction, 2003)'
_computing_molecular_graphics
;
ORTEP-3 for Windows (Farrugia, 1997) and PLATON (Spek, 2003)
;
_computing_publication_material 'WinGX (Farrugia, 1999)'
_computing_structure_refinement 'SHELXL97 (Sheldrick, 1997)'
_computing_structure_solution 'SIR97 (Altomare <i>et al.</i>,  1999)'
_diffrn_ambient_temperature 180(2)
_diffrn_detector_area_resol_mean 8.2632
_diffrn_measured_fraction_theta_full 0.999
_diffrn_measured_fraction_theta_max 0.999
_diffrn_measurement_device_type 'Oxford Diffraction Xcalibur'
_diffrn_measurement_method '\w and \f'
_diffrn_radiation_monochromator graphite
_diffrn_radiation_source 'fine-focus sealed tube'
_diffrn_radiation_type MoK\a
_diffrn_radiation_wavelength 0.71073
_diffrn_reflns_av_R_equivalents 0.0596
_diffrn_reflns_av_sigmaI/netI 0.0780
_diffrn_reflns_limit_h_max 7
_diffrn_reflns_limit_h_min -5
_diffrn_reflns_limit_k_max 11
_diffrn_reflns_limit_k_min -11
_diffrn_reflns_limit_l_max 38
_diffrn_reflns_limit_l_min -38
_diffrn_reflns_number 12229
_diffrn_reflns_theta_full 26.30
_diffrn_reflns_theta_max 26.31
_diffrn_reflns_theta_min 2.99
_diffrn_standards_decay_% 0
_exptl_absorpt_coefficient_mu 0.087
_exptl_absorpt_correction_type none
_exptl_crystal_colour colorless
_exptl_crystal_density_diffrn 1.288
_exptl_crystal_density_method 'not measured'
_exptl_crystal_description needle
_exptl_crystal_F_000 664
_exptl_crystal_size_max 0.59
_exptl_crystal_size_mid 0.08
_exptl_crystal_size_min 0.077
_refine_diff_density_max 0.296
_refine_diff_density_min -0.312
_refine_ls_extinction_method none
_refine_ls_goodness_of_fit_ref 1.114
_refine_ls_hydrogen_treatment constr
_refine_ls_matrix_type full
_refine_ls_number_parameters 211
_refine_ls_number_reflns 3291
_refine_ls_number_restraints 0
_refine_ls_restrained_S_all 1.114
_refine_ls_R_factor_all 0.1013
_refine_ls_R_factor_gt 0.0551
_refine_ls_shift/su_max 0.002
_refine_ls_shift/su_mean 0.000
_refine_ls_structure_factor_coef Fsqd
_refine_ls_weighting_details 'calc w=1/[\s^2^(Fo^2^)+(0.0768P)^2^] where P=(Fo^2^+2Fc^2^)/3'
_refine_ls_weighting_scheme calc
_refine_ls_wR_factor_gt 0.1466
_refine_ls_wR_factor_ref 0.1704
_reflns_number_gt 2044
_reflns_number_total 3291
_reflns_threshold_expression I>2\s(I)
_cod_data_source_file gk2037.cif
_cod_data_source_block I
_cod_original_sg_symbol_H-M 'P 21/c'
_cod_original_formula_sum 'C19 H21 N1 O3'
_cod_database_code 2211815
_cod_database_fobs_code 2211815

loop_
_symmetry_equiv_pos_as_xyz
'x, y, z'
'-x, y+1/2, -z+1/2'
'-x, -y, -z'
'x, -y-1/2, z-1/2'

loop_
_atom_site_type_symbol
_atom_site_label
_atom_site_fract_x
_atom_site_fract_y
_atom_site_fract_z
_atom_site_U_iso_or_equiv
_atom_site_adp_type
_atom_site_calc_flag
_atom_site_refinement_flags
_atom_site_occupancy
N N1 0.4274(4) 0.4096(2) 0.65441(7) 0.0188(5) Uani d . 1
O O1 0.7526(3) 0.3432(2) 0.69634(6) 0.0236(5) Uani d . 1
O O2 0.7831(3) 0.6477(2) 0.70648(6) 0.0268(5) Uani d . 1
H H2 0.7865 0.7229 0.7224 0.040 Uiso calc R 1
O O3 0.1805(3) 0.3870(2) 0.74263(6) 0.0257(5) Uani d . 1
H H3 0.0441 0.3956 0.7317 0.039 Uiso calc R 1
C C1 0.5951(5) 0.4304(3) 0.68631(9) 0.0204(6) Uani d . 1
C C2 0.5617(5) 0.5790(3) 0.70784(9) 0.0200(6) Uani d . 1
C C3 0.3783(5) 0.6531(3) 0.67776(9) 0.0231(7) Uani d . 1
H H3A 0.4528 0.7221 0.6578 0.028 Uiso calc R 1
H H3B 0.2661 0.7087 0.6948 0.028 Uiso calc R 1
C C4 0.2534(5) 0.5285(3) 0.65201(9) 0.0189(6) Uani d . 1
H H4 0.1117 0.4973 0.6672 0.023 Uiso calc R 1
C C21 0.4992(5) 0.5585(3) 0.75537(9) 0.0235(7) Uani d . 1
H H21A 0.5986 0.4788 0.7681 0.028 Uiso calc R 1
H H21B 0.5416 0.6501 0.7713 0.028 Uiso calc R 1
C C22 0.2500(5) 0.5227(3) 0.76379(10) 0.0267(7) Uani d . 1
H H22A 0.2325 0.5135 0.7954 0.032 Uiso calc R 1
H H22B 0.1475 0.6037 0.7528 0.032 Uiso calc R 1
C C111 0.3902(5) 0.2681(3) 0.63444(9) 0.0200(6) Uani d . 1
C C112 0.5592(5) 0.2091(3) 0.60981(10) 0.0275(7) Uani d . 1
H H112 0.6968 0.2638 0.6051 0.033 Uiso calc R 1
C C113 0.5300(6) 0.0695(4) 0.59164(11) 0.0339(8) Uani d . 1
H H113 0.6470 0.0290 0.5745 0.041 Uiso calc R 1
C C114 0.3309(6) -0.0095(3) 0.59858(10) 0.0327(8) Uani d . 1
H H114 0.3102 -0.1051 0.5865 0.039 Uiso calc R 1
C C115 0.1618(6) 0.0509(3) 0.62322(10) 0.0324(8) Uani d . 1
H H115 0.0246 -0.0040 0.6280 0.039 Uiso calc R 1
C C116 0.1880(5) 0.1902(3) 0.64113(10) 0.0270(7) Uani d . 1
H H116 0.0693 0.2315 0.6577 0.032 Uiso calc R 1
C C411 0.1834(5) 0.5747(3) 0.60595(9) 0.0199(6) Uani d . 1
C C412 -0.0339(5) 0.6402(3) 0.59822(10) 0.0271(7) Uani d . 1
H H412 -0.1395 0.6463 0.6209 0.033 Uiso calc R 1
C C413 -0.0968(5) 0.6971(3) 0.55729(10) 0.0304(8) Uani d . 1
H H413 -0.2453 0.7421 0.5525 0.036 Uiso calc R 1
C C414 0.0513(6) 0.6895(3) 0.52351(10) 0.0280(7) Uani d . 1
C C415 0.2641(5) 0.6223(3) 0.53144(10) 0.0272(7) Uani d . 1
H H415 0.3679 0.6142 0.5086 0.033 Uiso calc R 1
C C416 0.3305(5) 0.5662(3) 0.57196(9) 0.0243(7) Uani d . 1
H H416 0.4793 0.5213 0.5765 0.029 Uiso calc R 1
C C417 -0.0190(6) 0.7536(4) 0.47962(10) 0.0451(9) Uani d . 1
H H41A 0.0536 0.8505 0.4767 0.068 Uiso calc R 1
H H41B -0.1890 0.7638 0.4769 0.068 Uiso calc R 1
H H41C 0.0329 0.6881 0.4568 0.068 Uiso calc R 1

loop_
_atom_site_aniso_label
_atom_site_aniso_U_11
_atom_site_aniso_U_22
_atom_site_aniso_U_33
_atom_site_aniso_U_12
_atom_site_aniso_U_13
_atom_site_aniso_U_23
N1 0.0200(13) 0.0173(12) 0.0190(12) 0.0011(10) -0.0001(10) -0.0023(10)
O1 0.0205(11) 0.0217(11) 0.0281(11) 0.0033(9) -0.0031(9) -0.0010(9)
O2 0.0237(11) 0.0273(12) 0.0296(12) -0.0059(9) 0.0032(9) -0.0097(9)
O3 0.0235(12) 0.0262(11) 0.0270(11) 0.0001(9) -0.0026(9) 0.0023(9)
C1 0.0211(16) 0.0221(15) 0.0181(15) -0.0030(13) 0.0020(13) 0.0011(13)
C2 0.0181(15) 0.0188(14) 0.0230(15) -0.0021(12) -0.0003(12) -0.0014(12)
C3 0.0269(17) 0.0218(15) 0.0203(15) 0.0028(13) -0.0014(13) -0.0003(12)
C4 0.0186(15) 0.0211(15) 0.0170(14) 0.0017(12) 0.0003(12) -0.0001(12)
C21 0.0242(16) 0.0264(16) 0.0198(15) 0.0013(14) -0.0016(13) -0.0027(13)
C22 0.0317(18) 0.0276(17) 0.0212(16) 0.0003(14) 0.0054(14) -0.0044(13)
C111 0.0236(16) 0.0172(14) 0.0186(14) -0.0005(12) -0.0035(13) 0.0004(12)
C112 0.0254(17) 0.0264(16) 0.0311(17) -0.0019(14) 0.0050(14) -0.0067(14)
C113 0.0313(19) 0.0316(18) 0.0388(19) 0.0060(15) 0.0027(16) -0.0132(16)
C114 0.043(2) 0.0226(16) 0.0318(18) 0.0005(15) -0.0074(16) -0.0063(14)
C115 0.0327(19) 0.0279(17) 0.0364(19) -0.0075(15) 0.0004(16) -0.0041(15)
C116 0.0257(17) 0.0288(17) 0.0265(16) -0.0030(14) 0.0001(14) -0.0018(14)
C411 0.0232(16) 0.0180(14) 0.0184(15) -0.0012(12) -0.0006(12) -0.0017(12)
C412 0.0245(17) 0.0320(17) 0.0254(16) 0.0032(14) 0.0050(14) 0.0035(14)
C413 0.0233(17) 0.0346(18) 0.0324(18) 0.0001(14) -0.0069(15) 0.0090(15)
C414 0.0346(19) 0.0257(16) 0.0234(16) -0.0096(14) -0.0025(14) 0.0035(13)
C415 0.0331(18) 0.0282(17) 0.0207(15) 0.0008(15) 0.0060(14) -0.0001(13)
C416 0.0218(16) 0.0265(16) 0.0248(16) -0.0006(13) 0.0021(13) -0.0002(13)
C417 0.055(2) 0.050(2) 0.0296(18) -0.0068(19) -0.0084(17) 0.0144(17)

loop_
_atom_type_symbol
_atom_type_description
_atom_type_scat_dispersion_real
_atom_type_scat_dispersion_imag
_atom_type_scat_source
C C 0.0033 0.0016 'International Tables Vol C Tables 4.2.6.8 and 6.1.1.4'
H H 0.0000 0.0000 'International Tables Vol C Tables 4.2.6.8 and 6.1.1.4'
N N 0.0061 0.0033 'International Tables Vol C Tables 4.2.6.8 and 6.1.1.4'
O O 0.0106 0.0060 'International Tables Vol C Tables 4.2.6.8 and 6.1.1.4'

loop_
_geom_angle_atom_site_label_1
_geom_angle_atom_site_label_2
_geom_angle_atom_site_label_3
_geom_angle
C1 N1 C111 121.4(2)
C1 N1 C4 113.0(2)
C111 N1 C4 123.4(2)
C2 O2 H2 109.5
C22 O3 H3 109.5
O1 C1 N1 125.4(3)
O1 C1 C2 124.7(2)
N1 C1 C2 109.9(2)
O2 C2 C1 104.1(2)
O2 C2 C3 112.3(2)
C1 C2 C3 103.0(2)
O2 C2 C21 109.6(2)
C1 C2 C21 110.5(2)
C3 C2 C21 116.5(2)
C2 C3 C4 106.1(2)
C2 C3 H3A 110.5
C4 C3 H3A 110.5
C2 C3 H3B 110.5
C4 C3 H3B 110.5
H3A C3 H3B 108.7
N1 C4 C411 113.4(2)
N1 C4 C3 102.5(2)
C411 C4 C3 111.9(2)
N1 C4 H4 109.6
C411 C4 H4 109.6
C3 C4 H4 109.6
C22 C21 C2 117.5(2)
C22 C21 H21A 107.9
C2 C21 H21A 107.9
C22 C21 H21B 107.9
C2 C21 H21B 107.9
H21A C21 H21B 107.2
O3 C22 C21 110.5(2)
O3 C22 H22A 109.6
C21 C22 H22A 109.6
O3 C22 H22B 109.6
C21 C22 H22B 109.6
H22A C22 H22B 108.1
C112 C111 C116 120.4(3)
C112 C111 N1 119.5(2)
C116 C111 N1 120.0(2)
C111 C112 C113 120.3(3)
C111 C112 H112 119.9
C113 C112 H112 119.9
C114 C113 C112 119.7(3)
C114 C113 H113 120.1
C112 C113 H113 120.1
C113 C114 C115 119.6(3)
C113 C114 H114 120.2
C115 C114 H114 120.2
C114 C115 C116 121.2(3)
C114 C115 H115 119.4
C116 C115 H115 119.4
C111 C116 C115 118.8(3)
C111 C116 H116 120.6
C115 C116 H116 120.6
C416 C411 C412 118.1(3)
C416 C411 C4 123.6(3)
C412 C411 C4 118.1(3)
C411 C412 C413 120.1(3)
C411 C412 H412 120.0
C413 C412 H412 120.0
C414 C413 C412 121.6(3)
C414 C413 H413 119.2
C412 C413 H413 119.2
C415 C414 C413 117.7(3)
C415 C414 C417 121.6(3)
C413 C414 C417 120.7(3)
C414 C415 C416 121.6(3)
C414 C415 H415 119.2
C416 C415 H415 119.2
C411 C416 C415 120.9(3)
C411 C416 H416 119.5
C415 C416 H416 119.5
C414 C417 H41A 109.5
C414 C417 H41B 109.5
H41A C417 H41B 109.5
C414 C417 H41C 109.5
H41A C417 H41C 109.5
H41B C417 H41C 109.5

loop_
_geom_bond_atom_site_label_1
_geom_bond_atom_site_label_2
_geom_bond_distance
N1 C1 1.353(4)
N1 C111 1.436(3)
N1 C4 1.470(3)
O1 C1 1.229(3)
O2 C2 1.419(3)
O2 H2 0.8400
O3 C22 1.441(3)
O3 H3 0.8400
C1 C2 1.520(4)
C2 C3 1.523(4)
C2 C21 1.538(4)
C3 C4 1.539(4)
C3 H3A 0.9900
C3 H3B 0.9900
C4 C411 1.515(4)
C4 H4 1.0000
C21 C22 1.503(4)
C21 H21A 0.9900
C21 H21B 0.9900
C22 H22A 0.9900
C22 H22B 0.9900
C111 C112 1.372(4)
C111 C116 1.384(4)
C112 C113 1.393(4)
C112 H112 0.9500
C113 C114 1.375(4)
C113 H113 0.9500
C114 C115 1.377(4)
C114 H114 0.9500
C115 C116 1.385(4)
C115 H115 0.9500
C116 H116 0.9500
C411 C416 1.382(4)
C411 C412 1.392(4)
C412 C413 1.394(4)
C412 H412 0.9500
C413 C414 1.380(4)
C413 H413 0.9500
C414 C415 1.376(4)
C414 C417 1.509(4)
C415 C416 1.384(4)
C415 H415 0.9500
C416 H416 0.9500
C417 H41A 0.9800
C417 H41B 0.9800
C417 H41C 0.9800

loop_
_geom_hbond_atom_site_label_D
_geom_hbond_atom_site_label_H
_geom_hbond_atom_site_label_A
_geom_hbond_site_symmetry_A
_geom_hbond_distance_DH
_geom_hbond_distance_HA
_geom_hbond_distance_DA
_geom_hbond_angle_DHA
O3 H3 O1 1_455 0.84 2.01 2.804(3) 159
O2 H2 O3 2_656 0.84 1.84 2.682(3) 175
